data_7039664
loop_
_publ_author_name
'Nishikawa, Michihiro'
'Sano, Taichi'
'Washimi, Masaya'
'Takao, Koichiro'
'Tsubomura, Taro'

_publ_section_title
;
 Emission properties and Cu(i)-Cu(i) interaction in 2-coordinate
 dicopper(i)-bis(N-heterocyclic)carbene complexes.
;
_journal_issue 30
_journal_name_full 'Dalton transactions (Cambridge, England : 2003)'
_journal_page_first 12127
_journal_page_last 12136
_journal_paper_doi 10.1039/c6dt01239f
_journal_volume 45
_journal_year 2016
_chemical_formula_sum 'C29 H46 Cu2 F12 N8 O P2'
_chemical_formula_weight 939.78
_chemical_name_systematic
;
 ?
;
_space_group_IT_number 2
_symmetry_cell_setting triclinic
_symmetry_space_group_name_Hall '-P 1'
_symmetry_space_group_name_H-M 'P -1'
_atom_sites_solution_hydrogens geom
_atom_sites_solution_primary direct
_atom_sites_solution_secondary difmap
_audit_creation_date 2015-02-03T16:15:03-00:00
_audit_creation_method 'WinGX routine CIF_UPDATE'
_audit_update_record
;
2015-11-16 deposited with the CCDC.
2016-06-23 downloaded from the CCDC.
;
_cell_angle_alpha 87.868(11)
_cell_angle_beta 87.445(10)
_cell_angle_gamma 83.528(10)
_cell_formula_units_Z 2
_cell_length_a 7.815(4)
_cell_length_b 12.300(7)
_cell_length_c 20.279(12)
_cell_measurement_reflns_used 3380
_cell_measurement_temperature 123(2)
_cell_measurement_theta_max 27.4835
_cell_measurement_theta_min 3.0177
_cell_volume 1933.9(19)
_computing_cell_refinement 'CrystalClear (Rigaku Corp., 2000)'
_computing_data_collection 'CrystalClear (Rigaku Corp., 2000)'
_computing_data_reduction 'CrystalClear (Rigaku Corp., 2000)'
_computing_structure_refinement 'SHELXL-97 (Sheldrick, 1997)'
_computing_structure_solution
;
        ????
;
_diffrn_ambient_temperature 123(2)
_diffrn_detector_area_resol_mean 28.5714
_diffrn_measured_fraction_theta_full 0.948
_diffrn_measured_fraction_theta_max 0.896
_diffrn_measurement_device
;
        Saturn70 CCD (4x4 bin mode)
;
_diffrn_measurement_method dtprofit.ref
_diffrn_radiation_monochromator graphite
_diffrn_radiation_type MoK\a
_diffrn_radiation_wavelength 0.7107
_diffrn_reflns_av_R_equivalents 0.0315
_diffrn_reflns_av_unetI/netI 0.0517
_diffrn_reflns_limit_h_max 10
_diffrn_reflns_limit_h_min -10
_diffrn_reflns_limit_k_max 15
_diffrn_reflns_limit_k_min -15
_diffrn_reflns_limit_l_max 26
_diffrn_reflns_limit_l_min -26
_diffrn_reflns_number 16881
_diffrn_reflns_reduction_process 'Lp corrections applied'
_diffrn_reflns_theta_full 25
_diffrn_reflns_theta_max 27.48
_diffrn_reflns_theta_min 3.02
_exptl_absorpt_coefficient_mu 1.277
_exptl_absorpt_correction_T_max 1
_exptl_absorpt_correction_T_min 0.8121
_exptl_absorpt_correction_type multi-scan
_exptl_crystal_colour Colorless
_exptl_crystal_density_diffrn 1.614
_exptl_crystal_density_method 'not measured'
_exptl_crystal_description Block
_exptl_crystal_F_000 896
_exptl_crystal_size_max 0.4
_exptl_crystal_size_mid 0.3
_exptl_crystal_size_min 0.1
_refine_diff_density_max 0.96
_refine_diff_density_min -0.541
_refine_diff_density_rms 0.09
_refine_ls_extinction_method none
_refine_ls_goodness_of_fit_ref 1.129
_refine_ls_hydrogen_treatment constr
_refine_ls_matrix_type full
_refine_ls_number_parameters 487
_refine_ls_number_reflns 7936
_refine_ls_number_restraints 0
_refine_ls_restrained_S_all 1.129
_refine_ls_R_factor_all 0.0712
_refine_ls_R_factor_gt 0.0572
_refine_ls_shift/su_max 0
_refine_ls_shift/su_mean 0
_refine_ls_structure_factor_coef Fsqd
_refine_ls_weighting_details 'calc w=1/[\s^2^(Fo^2^)+(0.0551P)^2^+2.1358P] where P=(Fo^2^+2Fc^2^)/3'
_refine_ls_weighting_scheme calc
_refine_ls_wR_factor_ref 0.1341
_reflns_number_gt 6633
_reflns_number_total 7936
_reflns_threshold_expression >2sigma(I)
_cod_data_source_file c6dt01239f2.cif
_cod_data_source_block auto
_cod_depositor_comments
;
The following automatic conversions were performed:

'_exptl_absorpt_correction_type' value 'Multi-scan' changed to
'multi-scan' according to
/usr/data/users/saulius/crontab/automatic-downloads/rss-feeds/RSC/lib/dictionaries/cif_core.dic
dictionary named 'cif_core.dic' version 2.4.2 from 2011-04-26.

Automatic conversion script
Id: cif_fix_values 4268 2015-11-12 08:31:59Z antanas 

 Adding full bibliography for 7039663--7039666.cif.
;
_cod_original_cell_volume 1933.7(19)
_cod_original_sg_symbol_H-M P-1
_cod_original_formula_sum 'C29 H46 Cu2 F12 N8 O1 P2'
_cod_database_code 7039664

loop_
_symmetry_equiv_pos_as_xyz
'x, y, z'
'-x, -y, -z'

loop_
_atom_site_label
_atom_site_fract_x
_atom_site_fract_y
_atom_site_fract_z
_atom_site_U_iso_or_equiv
_atom_site_adp_type
_atom_site_calc_flag
_atom_site_refinement_flags
_atom_site_occupancy
_atom_site_type_symbol
Cu1 0.47009(6) 0.30340(3) 0.30227(2) 0.02223(13) Uani d . 1 Cu
Cu2 0.76811(6) 0.28304(4) 0.231727(19) 0.02187(12) Uani d . 1 Cu
P2 0.74052(13) 0.71782(8) 0.08918(4) 0.0252(2) Uani d . 1 P
P1 0.06456(13) 0.81022(8) 0.37484(5) 0.0264(2) Uani d . 1 P
F4 0.1343(3) 0.69665(17) 0.41183(11) 0.0345(5) Uani d . 1 F
F3 -0.0033(3) 0.92273(19) 0.33840(11) 0.0408(6) Uani d . 1 F
F1 0.0095(4) 0.7439(2) 0.31441(11) 0.0462(7) Uani d . 1 F
F2 0.2510(3) 0.8158(2) 0.33977(13) 0.0477(7) Uani d . 1 F
F11 0.7028(4) 0.6842(2) 0.01654(11) 0.0478(7) Uani d . 1 F
F6 0.1194(4) 0.87481(19) 0.43568(11) 0.0494(7) Uani d . 1 F
F5 -0.1207(3) 0.8020(2) 0.40988(13) 0.0507(7) Uani d . 1 F
F7 0.5653(3) 0.7997(2) 0.08941(14) 0.0511(7) Uani d . 1 F
F8 0.7763(4) 0.7536(2) 0.16177(11) 0.0510(7) Uani d . 1 F
F9 0.6389(4) 0.6226(2) 0.11919(14) 0.0598(8) Uani d . 1 F
F12 0.9132(4) 0.6378(3) 0.08816(14) 0.0631(9) Uani d . 1 F
F10 0.8407(4) 0.8154(2) 0.06008(14) 0.0598(8) Uani d . 1 F
O1 1.1576(4) 0.0834(2) 0.18298(14) 0.0428(7) Uani d . 1 O
N8 0.6069(4) 0.1804(2) 0.41878(13) 0.0237(6) Uani d . 1 N
N3 0.6293(4) 0.2415(2) 0.10352(13) 0.0229(6) Uani d . 1 N
N7 0.5327(4) 0.0738(2) 0.34645(14) 0.0223(6) Uani d . 1 N
N1 0.9759(4) 0.3075(2) 0.34508(14) 0.0228(6) Uani d . 1 N
N2 0.8713(4) 0.4652(2) 0.30676(14) 0.0225(6) Uani d . 1 N
C10 1.0325(5) 0.3853(3) 0.38371(18) 0.0294(8) Uani d . 1 C
H10 1.104 0.3716 0.4204 0.035 Uiso calc R 1 H
C21 0.2130(5) 0.3413(3) 0.17423(18) 0.0260(8) Uani d . 1 C
H21A 0.1606 0.2969 0.2098 0.031 Uiso calc R 1 H
H21B 0.3143 0.2958 0.1549 0.031 Uiso calc R 1 H
C12 0.6164(5) 0.0648(3) 0.10332(18) 0.0287(8) Uani d . 1 C
H12 0.599 -0.0068 0.0911 0.034 Uiso calc R 1 H
N4 0.6799(4) 0.0937(2) 0.16228(13) 0.0221(6) Uani d . 1 N
N6 0.2714(4) 0.4379(2) 0.20312(14) 0.0226(6) Uani d . 1 N
C14 0.6470(5) 0.6252(3) 0.29995(18) 0.0273(8) Uani d . 1 C
H14A 0.6085 0.6883 0.2704 0.033 Uiso calc R 1 H
H14B 0.697 0.6542 0.3388 0.033 Uiso calc R 1 H
C25 0.6155(5) 0.3581(3) 0.08107(17) 0.0264(8) Uani d . 1 C
H25A 0.6619 0.4015 0.1149 0.032 Uiso calc R 1 H
H25B 0.4925 0.3857 0.0763 0.032 Uiso calc R 1 H
C27 1.1785(6) -0.1069(4) 0.1646(2) 0.0390(10) Uani d . 1 C
H27A 1.1983 -0.114 0.212 0.058 Uiso calc R 1 H
H27B 1.2784 -0.1432 0.14 0.058 Uiso calc R 1 H
H27C 1.0754 -0.1412 0.1552 0.058 Uiso calc R 1 H
C18 0.5929(5) -0.0417(3) 0.24835(18) 0.0255(8) Uani d . 1 C
H18A 0.5332 -0.0764 0.214 0.031 Uiso calc R 1 H
H18B 0.6433 -0.1008 0.2784 0.031 Uiso calc R 1 H
C20 0.6321(5) 0.2793(3) 0.45318(17) 0.0286(8) Uani d . 1 C
H20A 0.6463 0.3393 0.4202 0.034 Uiso calc R 1 H
H20B 0.7395 0.2658 0.4778 0.034 Uiso calc R 1 H
C28 1.1534(5) 0.0118(3) 0.14407(19) 0.0311(9) Uani d . 1 C
N5 0.3936(4) 0.5356(2) 0.26847(14) 0.0236(6) Uani d . 1 N
C22 0.0839(5) 0.3697(3) 0.12156(18) 0.0325(9) Uani d . 1 C
H22A 0.05 0.3023 0.1043 0.049 Uiso calc R 1 H
H22B 0.1358 0.4121 0.0856 0.049 Uiso calc R 1 H
H22C -0.018 0.4132 0.1405 0.049 Uiso calc R 1 H
C2 0.3758(5) 0.4301(3) 0.25555(16) 0.0220(7) Uani d . 1 C
C17 0.7388(5) 0.0151(3) 0.21505(17) 0.0237(7) Uani d . 1 C
H17A 0.7944 0.054 0.2487 0.028 Uiso calc R 1 H
H17B 0.8266 -0.0409 0.1962 0.028 Uiso calc R 1 H
C19 0.4854(7) 0.3145(5) 0.5003(3) 0.0594(15) Uani d . 1 C
H19A 0.5088 0.3809 0.522 0.089 Uiso calc R 1 H
H19B 0.4721 0.2561 0.5337 0.089 Uiso calc R 1 H
H19C 0.379 0.3297 0.4761 0.089 Uiso calc R 1 H
C26 0.7133(6) 0.3741(4) 0.01544(19) 0.0372(10) Uani d . 1 C
H26A 0.7013 0.452 0.0024 0.056 Uiso calc R 1 H
H26B 0.6661 0.3325 -0.0184 0.056 Uiso calc R 1 H
H26C 0.8355 0.348 0.0201 0.056 Uiso calc R 1 H
C13 0.4905(5) 0.5686(3) 0.32322(16) 0.0241(8) Uani d . 1 C
H13A 0.529 0.503 0.3507 0.029 Uiso calc R 1 H
H13B 0.4132 0.6188 0.3512 0.029 Uiso calc R 1 H
C11 0.5843(5) 0.1577(3) 0.06702(17) 0.0289(8) Uani d . 1 C
H11 0.539 0.1644 0.0242 0.035 Uiso calc R 1 H
C1 0.5402(4) 0.1812(3) 0.35782(16) 0.0220(7) Uani d . 1 C
C8 0.2265(5) 0.5466(3) 0.18436(19) 0.0292(8) Uani d . 1 C
H8 0.1546 0.5729 0.1493 0.035 Uiso calc R 1 H
C9 0.9674(5) 0.4843(3) 0.35966(19) 0.0303(8) Uani d . 1 C
H9 0.9844 0.5536 0.376 0.036 Uiso calc R 1 H
C24 1.1057(5) 0.1512(3) 0.41477(18) 0.0294(8) Uani d . 1 C
H24A 1.1349 0.0715 0.4155 0.044 Uiso calc R 1 H
H24B 1.0244 0.1713 0.4517 0.044 Uiso calc R 1 H
H24C 1.2106 0.1867 0.4189 0.044 Uiso calc R 1 H
C6 0.5943(5) 0.0080(3) 0.39942(18) 0.0298(9) Uani d . 1 C
H6 0.6023 -0.0696 0.4031 0.036 Uiso calc R 1 H
C3 0.8752(4) 0.3562(3) 0.29730(16) 0.0208(7) Uani d . 1 C
C16 0.4601(5) 0.0328(3) 0.28754(17) 0.0238(8) Uani d . 1 C
H16A 0.4161 0.0957 0.2588 0.029 Uiso calc R 1 H
H16B 0.3618 -0.0081 0.3014 0.029 Uiso calc R 1 H
C23 1.0238(5) 0.1883(3) 0.35012(18) 0.0273(8) Uani d . 1 C
H23A 1.1056 0.1662 0.3131 0.033 Uiso calc R 1 H
H23B 0.9194 0.1508 0.3458 0.033 Uiso calc R 1 H
C7 0.3043(5) 0.6079(3) 0.22528(19) 0.0296(8) Uani d . 1 C
H7 0.2986 0.6855 0.2245 0.036 Uiso calc R 1 H
C5 0.6401(5) 0.0752(3) 0.44425(18) 0.0303(9) Uani d . 1 C
H5 0.6868 0.0543 0.4859 0.036 Uiso calc R 1 H
C4 0.6870(4) 0.2031(3) 0.16315(16) 0.0212(7) Uani d . 1 C
C15 0.7860(5) 0.5524(3) 0.26382(17) 0.0243(8) Uani d . 1 C
H15A 0.7346 0.5185 0.227 0.029 Uiso calc R 1 H
H15B 0.8737 0.5978 0.2445 0.029 Uiso calc R 1 H
C29 1.1205(8) 0.0379(5) 0.0732(2) 0.0575(14) Uani d . 1 C
H29A 1.1057 0.1175 0.0656 0.086 Uiso calc R 1 H
H29B 1.0157 0.0075 0.0614 0.086 Uiso calc R 1 H
H29C 1.2185 0.0058 0.0458 0.086 Uiso calc R 1 H

loop_
_atom_site_aniso_label
_atom_site_aniso_U_11
_atom_site_aniso_U_22
_atom_site_aniso_U_33
_atom_site_aniso_U_12
_atom_site_aniso_U_13
_atom_site_aniso_U_23
Cu1 0.0240(2) 0.0186(2) 0.0236(2) -0.00012(18) -0.00433(16) 0.00304(16)
Cu2 0.0233(2) 0.0213(2) 0.0214(2) -0.00284(18) -0.00400(16) -0.00100(16)
P2 0.0282(5) 0.0234(5) 0.0232(4) 0.0009(4) -0.0042(4) 0.0014(4)
P1 0.0302(5) 0.0220(5) 0.0271(5) -0.0021(4) -0.0059(4) -0.0002(4)
F4 0.0365(13) 0.0218(12) 0.0458(13) -0.0047(10) -0.0098(10) 0.0061(10)
F3 0.0557(16) 0.0269(13) 0.0381(12) 0.0042(12) -0.0112(11) 0.0052(10)
F1 0.0691(19) 0.0380(14) 0.0356(13) -0.0176(14) -0.0139(12) -0.0045(10)
F2 0.0344(14) 0.0410(15) 0.0666(17) -0.0073(12) 0.0072(12) 0.0094(13)
F11 0.0570(17) 0.0546(17) 0.0293(12) 0.0119(14) -0.0146(11) -0.0092(11)
F6 0.089(2) 0.0275(13) 0.0349(13) -0.0092(14) -0.0236(13) -0.0034(10)
F5 0.0344(15) 0.0546(17) 0.0586(16) 0.0065(13) 0.0100(12) 0.0097(13)
F7 0.0377(15) 0.0460(16) 0.0662(17) 0.0156(13) -0.0049(12) -0.0148(13)
F8 0.084(2) 0.0430(15) 0.0280(12) -0.0114(15) -0.0150(12) -0.0037(11)
F9 0.082(2) 0.0445(17) 0.0583(17) -0.0335(16) -0.0086(15) 0.0123(13)
F12 0.0472(17) 0.069(2) 0.0671(18) 0.0321(15) -0.0220(14) -0.0097(15)
F10 0.0586(19) 0.065(2) 0.0599(17) -0.0321(16) -0.0088(14) 0.0268(15)
O1 0.052(2) 0.0387(18) 0.0394(16) -0.0088(15) -0.0093(14) -0.0049(13)
N8 0.0269(17) 0.0225(16) 0.0218(14) -0.0022(13) -0.0047(12) 0.0018(12)
N3 0.0266(16) 0.0201(15) 0.0220(14) -0.0005(13) -0.0052(12) -0.0011(11)
N7 0.0229(16) 0.0211(16) 0.0225(14) 0.0002(13) -0.0022(11) 0.0011(11)
N1 0.0250(16) 0.0196(15) 0.0243(14) -0.0033(13) -0.0043(12) -0.0001(11)
N2 0.0230(16) 0.0188(15) 0.0265(14) -0.0051(13) -0.0049(12) -0.0005(12)
C10 0.031(2) 0.027(2) 0.0326(19) -0.0058(17) -0.0130(15) -0.0021(15)
C21 0.0213(19) 0.026(2) 0.0306(18) -0.0010(16) -0.0034(14) -0.0010(15)
C12 0.034(2) 0.024(2) 0.0293(18) -0.0063(17) -0.0053(15) -0.0086(15)
N4 0.0239(16) 0.0201(16) 0.0218(14) 0.0009(13) -0.0038(11) -0.0011(11)
N6 0.0192(15) 0.0218(16) 0.0266(15) -0.0007(13) -0.0035(11) 0.0015(12)
C14 0.032(2) 0.0207(19) 0.0289(18) 0.0002(16) -0.0058(15) 0.0002(14)
C25 0.030(2) 0.0234(19) 0.0260(17) -0.0040(16) -0.0059(15) 0.0032(14)
C27 0.034(2) 0.035(2) 0.047(2) 0.000(2) -0.0026(18) 0.0006(19)
C18 0.031(2) 0.0133(17) 0.0325(18) -0.0006(15) -0.0049(15) -0.0001(14)
C20 0.030(2) 0.031(2) 0.0249(17) -0.0042(17) -0.0038(15) -0.0003(15)
C28 0.026(2) 0.035(2) 0.033(2) -0.0037(18) -0.0030(15) -0.0008(17)
N5 0.0199(15) 0.0198(15) 0.0300(15) 0.0029(13) -0.0043(12) 0.0015(12)
C22 0.032(2) 0.035(2) 0.0312(19) -0.0012(18) -0.0087(16) -0.0025(16)
C2 0.0211(18) 0.0198(18) 0.0244(16) -0.0011(15) 0.0009(13) 0.0001(13)
C17 0.0249(19) 0.0182(18) 0.0271(17) 0.0021(15) -0.0038(14) -0.0012(14)
C19 0.047(3) 0.065(4) 0.070(3) -0.013(3) 0.010(2) -0.038(3)
C26 0.037(2) 0.045(3) 0.031(2) -0.010(2) -0.0049(17) 0.0066(18)
C13 0.027(2) 0.0222(19) 0.0236(16) -0.0015(16) -0.0050(14) -0.0022(14)
C11 0.036(2) 0.026(2) 0.0247(17) 0.0005(17) -0.0079(15) -0.0025(15)
C1 0.0195(18) 0.0227(19) 0.0239(16) -0.0029(15) -0.0010(13) -0.0003(13)
C8 0.025(2) 0.026(2) 0.035(2) 0.0021(16) -0.0065(15) 0.0089(16)
C9 0.031(2) 0.026(2) 0.036(2) -0.0035(17) -0.0089(16) -0.0044(16)
C24 0.029(2) 0.023(2) 0.036(2) -0.0011(17) -0.0064(16) 0.0015(15)
C6 0.037(2) 0.0210(19) 0.0293(19) 0.0022(17) -0.0039(16) 0.0086(15)
C3 0.0183(17) 0.0215(18) 0.0227(16) -0.0027(15) -0.0007(13) -0.0002(13)
C16 0.0237(19) 0.0198(18) 0.0278(17) -0.0022(15) -0.0033(14) 0.0017(14)
C23 0.027(2) 0.0219(19) 0.0327(19) 0.0011(16) -0.0036(15) 0.0015(15)
C7 0.030(2) 0.0171(19) 0.041(2) 0.0012(16) -0.0076(16) 0.0061(15)
C5 0.034(2) 0.029(2) 0.0279(18) -0.0007(18) -0.0054(15) 0.0078(15)
C4 0.0182(17) 0.0244(19) 0.0208(16) -0.0018(15) -0.0005(13) -0.0009(13)
C15 0.0249(19) 0.0188(18) 0.0286(17) -0.0004(15) -0.0057(14) 0.0045(14)
C29 0.079(4) 0.059(3) 0.034(2) -0.007(3) -0.016(2) 0.007(2)

loop_
_atom_type_symbol
_atom_type_description
_atom_type_scat_dispersion_real
_atom_type_scat_dispersion_imag
_atom_type_scat_source
C C 0.0033 0.0016 'International Tables Vol C Tables 4.2.6.8 and 6.1.1.4'
H H 0 0 'International Tables Vol C Tables 4.2.6.8 and 6.1.1.4'
N N 0.0061 0.0033 'International Tables Vol C Tables 4.2.6.8 and 6.1.1.4'
F F 0.0171 0.0103 'International Tables Vol C Tables 4.2.6.8 and 6.1.1.4'
P P 0.1023 0.0942 'International Tables Vol C Tables 4.2.6.8 and 6.1.1.4'
Cu Cu 0.3201 1.2651 'International Tables Vol C Tables 4.2.6.8 and 6.1.1.4'
O O 0.0106 0.006 'International Tables Vol C Tables 4.2.6.8 and 6.1.1.4'

loop_
_geom_angle_atom_site_label_1
_geom_angle_atom_site_label_2
_geom_angle_atom_site_label_3
_geom_angle
C2 Cu1 C1 172.19(15)
C2 Cu1 Cu2 95.08(11)
C1 Cu1 Cu2 92.47(11)
C4 Cu2 C3 173.45(15)
C4 Cu2 Cu1 95.43(11)
C3 Cu2 Cu1 90.66(11)
F9 P2 F12 90.11(19)
F9 P2 F10 178.77(18)
F12 P2 F10 90.76(19)
F9 P2 F11 90.06(16)
F12 P2 F11 90.56(15)
F10 P2 F11 90.80(16)
F9 P2 F8 90.39(15)
F12 P2 F8 90.37(16)
F10 P2 F8 88.73(16)
F11 P2 F8 178.96(15)
F9 P2 F7 90.29(18)
F12 P2 F7 179.39(17)
F10 P2 F7 88.84(17)
F11 P2 F7 88.98(14)
F8 P2 F7 90.08(15)
F6 P1 F3 90.49(14)
F6 P1 F5 90.20(16)
F3 P1 F5 91.08(14)
F6 P1 F1 179.20(14)
F3 P1 F1 90.27(14)
F5 P1 F1 89.52(16)
F6 P1 F2 90.35(16)
F3 P1 F2 89.97(14)
F5 P1 F2 178.81(15)
F1 P1 F2 89.91(15)
F6 P1 F4 89.26(13)
F3 P1 F4 179.64(15)
F5 P1 F4 89.18(14)
F1 P1 F4 89.98(13)
F2 P1 F4 89.78(13)
C1 N8 C5 111.2(3)
C1 N8 C20 123.8(3)
C5 N8 C20 125.0(3)
C4 N3 C11 110.9(3)
C4 N3 C25 124.5(3)
C11 N3 C25 124.6(3)
C1 N7 C6 110.9(3)
C1 N7 C16 124.6(3)
C6 N7 C16 124.4(3)
C3 N1 C10 110.4(3)
C3 N1 C23 122.8(3)
C10 N1 C23 126.7(3)
C3 N2 C9 111.0(3)
C3 N2 C15 124.9(3)
C9 N2 C15 124.0(3)
C9 C10 N1 107.3(3)
C9 C10 H10 126.3
N1 C10 H10 126.3
N6 C21 C22 113.3(3)
N6 C21 H21A 108.9
C22 C21 H21A 108.9
N6 C21 H21B 108.9
C22 C21 H21B 108.9
H21A C21 H21B 107.7
C11 C12 N4 106.6(3)
C11 C12 H12 126.7
N4 C12 H12 126.7
C4 N4 C12 110.8(3)
C4 N4 C17 124.8(3)
C12 N4 C17 124.3(3)
C2 N6 C8 110.7(3)
C2 N6 C21 122.4(3)
C8 N6 C21 126.9(3)
C15 C14 C13 114.3(3)
C15 C14 H14A 108.7
C13 C14 H14A 108.7
C15 C14 H14B 108.7
C13 C14 H14B 108.7
H14A C14 H14B 107.6
N3 C25 C26 111.9(3)
N3 C25 H25A 109.2
C26 C25 H25A 109.2
N3 C25 H25B 109.2
C26 C25 H25B 109.2
H25A C25 H25B 107.9
C28 C27 H27A 109.5
C28 C27 H27B 109.5
H27A C27 H27B 109.5
C28 C27 H27C 109.5
H27A C27 H27C 109.5
H27B C27 H27C 109.5
C16 C18 C17 114.9(3)
C16 C18 H18A 108.6
C17 C18 H18A 108.6
C16 C18 H18B 108.6
C17 C18 H18B 108.6
H18A C18 H18B 107.5
N8 C20 C19 112.8(3)
N8 C20 H20A 109
C19 C20 H20A 109
N8 C20 H20B 109
C19 C20 H20B 109
H20A C20 H20B 107.8
O1 C28 C29 121.3(4)
O1 C28 C27 122.0(4)
C29 C28 C27 116.7(4)
C2 N5 C7 111.7(3)
C2 N5 C13 124.1(3)
C7 N5 C13 124.2(3)
C21 C22 H22A 109.5
C21 C22 H22B 109.5
H22A C22 H22B 109.5
C21 C22 H22C 109.5
H22A C22 H22C 109.5
H22B C22 H22C 109.5
N5 C2 N6 104.2(3)
N5 C2 Cu1 127.0(3)
N6 C2 Cu1 128.7(3)
N4 C17 C18 112.8(3)
N4 C17 H17A 109
C18 C17 H17A 109
N4 C17 H17B 109
C18 C17 H17B 109
H17A C17 H17B 107.8
C20 C19 H19A 109.5
C20 C19 H19B 109.5
H19A C19 H19B 109.5
C20 C19 H19C 109.5
H19A C19 H19C 109.5
H19B C19 H19C 109.5
C25 C26 H26A 109.5
C25 C26 H26B 109.5
H26A C26 H26B 109.5
C25 C26 H26C 109.5
H26A C26 H26C 109.5
H26B C26 H26C 109.5
N5 C13 C14 112.8(3)
N5 C13 H13A 109
C14 C13 H13A 109
N5 C13 H13B 109
C14 C13 H13B 109
H13A C13 H13B 107.8
C12 C11 N3 107.1(3)
C12 C11 H11 126.4
N3 C11 H11 126.4
N7 C1 N8 104.1(3)
N7 C1 Cu1 127.7(3)
N8 C1 Cu1 128.2(3)
C7 C8 N6 107.1(3)
C7 C8 H8 126.5
N6 C8 H8 126.5
C10 C9 N2 106.4(3)
C10 C9 H9 126.8
N2 C9 H9 126.8
C23 C24 H24A 109.5
C23 C24 H24B 109.5
H24A C24 H24B 109.5
C23 C24 H24C 109.5
H24A C24 H24C 109.5
H24B C24 H24C 109.5
C5 C6 N7 106.7(3)
C5 C6 H6 126.7
N7 C6 H6 126.7
N1 C3 N2 104.8(3)
N1 C3 Cu2 125.9(3)
N2 C3 Cu2 129.2(2)
N7 C16 C18 112.1(3)
N7 C16 H16A 109.2
C18 C16 H16A 109.2
N7 C16 H16B 109.2
C18 C16 H16B 109.2
H16A C16 H16B 107.9
N1 C23 C24 112.9(3)
N1 C23 H23A 109
C24 C23 H23A 109
N1 C23 H23B 109
C24 C23 H23B 109
H23A C23 H23B 107.8
C8 C7 N5 106.4(3)
C8 C7 H7 126.8
N5 C7 H7 126.8
C6 C5 N8 107.2(3)
C6 C5 H5 126.4
N8 C5 H5 126.4
N4 C4 N3 104.5(3)
N4 C4 Cu2 127.2(2)
N3 C4 Cu2 128.3(3)
N2 C15 C14 113.0(3)
N2 C15 H15A 109
C14 C15 H15A 109
N2 C15 H15B 109
C14 C15 H15B 109
H15A C15 H15B 107.8
C28 C29 H29A 109.5
C28 C29 H29B 109.5
H29A C29 H29B 109.5
C28 C29 H29C 109.5
H29A C29 H29C 109.5
H29B C29 H29C 109.5

loop_
_geom_bond_atom_site_label_1
_geom_bond_atom_site_label_2
_geom_bond_distance
Cu1 C2 1.888(3)
Cu1 C1 1.889(3)
Cu1 Cu2 2.6705(13)
Cu2 C4 1.903(3)
Cu2 C3 1.907(3)
P2 F9 1.577(3)
P2 F12 1.578(3)
P2 F10 1.588(3)
P2 F11 1.594(2)
P2 F8 1.598(3)
P2 F7 1.605(3)
P1 F6 1.592(2)
P1 F3 1.592(2)
P1 F5 1.596(3)
P1 F1 1.598(3)
P1 F2 1.600(3)
P1 F4 1.612(2)
O1 C28 1.208(5)
N8 C1 1.362(4)
N8 C5 1.377(5)
N8 C20 1.461(5)
N3 C4 1.359(4)
N3 C11 1.377(5)
N3 C25 1.482(5)
N7 C1 1.358(5)
N7 C6 1.391(4)
N7 C16 1.474(4)
N1 C3 1.355(4)
N1 C10 1.381(5)
N1 C23 1.472(5)
N2 C3 1.358(5)
N2 C9 1.379(5)
N2 C15 1.474(4)
C10 C9 1.348(5)
C10 H10 0.95
C21 N6 1.470(5)
C21 C22 1.507(5)
C21 H21A 0.99
C21 H21B 0.99
C12 C11 1.341(5)
C12 N4 1.388(4)
C12 H12 0.95
N4 C4 1.354(5)
N4 C17 1.469(4)
N6 C2 1.363(4)
N6 C8 1.387(5)
C14 C15 1.509(5)
C14 C13 1.523(5)
C14 H14A 0.99
C14 H14B 0.99
C25 C26 1.522(5)
C25 H25A 0.99
C25 H25B 0.99
C27 C28 1.497(6)
C27 H27A 0.98
C27 H27B 0.98
C27 H27C 0.98
C18 C16 1.521(5)
C18 C17 1.524(5)
C18 H18A 0.99
C18 H18B 0.99
C20 C19 1.496(6)
C20 H20A 0.99
C20 H20B 0.99
C28 C29 1.489(5)
N5 C2 1.357(5)
N5 C7 1.379(4)
N5 C13 1.465(4)
C22 H22A 0.98
C22 H22B 0.98
C22 H22C 0.98
C17 H17A 0.99
C17 H17B 0.99
C19 H19A 0.98
C19 H19B 0.98
C19 H19C 0.98
C26 H26A 0.98
C26 H26B 0.98
C26 H26C 0.98
C13 H13A 0.99
C13 H13B 0.99
C11 H11 0.95
C8 C7 1.350(5)
C8 H8 0.95
C9 H9 0.95
C24 C23 1.517(5)
C24 H24A 0.98
C24 H24B 0.98
C24 H24C 0.98
C6 C5 1.338(5)
C6 H6 0.95
C16 H16A 0.99
C16 H16B 0.99
C23 H23A 0.99
C23 H23B 0.99
C7 H7 0.95
C5 H5 0.95
C15 H15A 0.99
C15 H15B 0.99
C29 H29A 0.98
C29 H29B 0.98
C29 H29C 0.98
